data_4064053
loop_
_publ_author_name
'Vicente, Jos\'e'
'Gonz\'alez-Herrero, Pablo'
'Frutos-Pedre\~no, Roberto'
'Chicote, Mar\'ia-Teresa'
'Jones, Peter G.'
'Bautista, Delia'

_publ_section_title
;
 Synthesis and Reactivity of Ortho-Palladated Phenylacetamides.
 Intramolecular C&#x2212;N vs C&#x2212;O Reductive Coupling after CO or
 XyNC Insertion into the Pd&#x2212;C Bond. Synthesis of Isoquinoline- and
 Isocoumarin-Based Heterocycles
;
_journal_issue 5
_journal_name_full Organometallics
_journal_page_first 1079
_journal_paper_doi 10.1021/om101110s
_journal_volume 30
_journal_year 2011
_chemical_formula_sum 'C46 H49 F3 N3 O4 P Pd S'
_chemical_formula_weight 934.31
_chemical_name_systematic
;
 ?
;
_space_group_IT_number 2
_symmetry_cell_setting triclinic
_symmetry_space_group_name_Hall '-P 1'
_symmetry_space_group_name_H-M 'P -1'
_atom_sites_solution_hydrogens geom
_atom_sites_solution_primary direct
_atom_sites_solution_secondary difmap
_audit_creation_method SHELXL-97
_cell_angle_alpha 70.198(4)
_cell_angle_beta 82.776(4)
_cell_angle_gamma 76.276(4)
_cell_formula_units_Z 2
_cell_length_a 12.2756(5)
_cell_length_b 13.6966(5)
_cell_length_c 14.0469(5)
_cell_measurement_reflns_used 31840
_cell_measurement_temperature 100(2)
_cell_measurement_theta_max 32.4508
_cell_measurement_theta_min 2.5601
_cell_volume 2156.00(15)
_computing_cell_refinement
;
CrysAlis RED, Oxford Diffraction Ltd.,
Version 1.171.32.24 (release 21-04-2008 CrysAlis171 .NET)
(compiled Apr 21 2008,18:23:10)
;
_computing_data_collection
;
CrysAlis CCD, Oxford Diffraction Ltd.,
Version 1.171.32.24 (release 21-04-2008 CrysAlis171 .NET)
(compiled Apr 21 2008,18:23:10)
;
_computing_data_reduction
;
CrysAlis RED, Oxford Diffraction Ltd.,
Version 1.171.32.24 (release 21-04-2008 CrysAlis171 .NET)
(compiled Apr 21 2008,18:23:10)
;
_computing_molecular_graphics 'Siemens XP'
_computing_publication_material SHELXL-97
_computing_structure_refinement 'SHELXL-97 (Sheldrick, 1997)'
_computing_structure_solution 'SHELXS-97 (Sheldrick, 1990)'
_diffrn_ambient_temperature 100(2)
_diffrn_detector_area_resol_mean 16.1057
_diffrn_measured_fraction_theta_full 0.984
_diffrn_measured_fraction_theta_max 0.984
_diffrn_measurement_device_type 'Oxford Diffraction Xcalibur S'
_diffrn_measurement_method \w-scan
_diffrn_radiation_monochromator graphite
_diffrn_radiation_source 'Enhance (Mo) X-ray Source'
_diffrn_radiation_type MoK\a
_diffrn_radiation_wavelength 0.71073
_diffrn_reflns_av_R_equivalents 0.0407
_diffrn_reflns_av_sigmaI/netI 0.0426
_diffrn_reflns_limit_h_max 18
_diffrn_reflns_limit_h_min -18
_diffrn_reflns_limit_k_max 20
_diffrn_reflns_limit_k_min -20
_diffrn_reflns_limit_l_max 20
_diffrn_reflns_limit_l_min -20
_diffrn_reflns_number 64923
_diffrn_reflns_theta_full 31.51
_diffrn_reflns_theta_max 31.51
_diffrn_reflns_theta_min 2.57
_exptl_absorpt_coefficient_mu 0.576
_exptl_absorpt_correction_T_max 1.00000
_exptl_absorpt_correction_T_min 0.98189
_exptl_absorpt_correction_type multi-scan
_exptl_absorpt_process_details
;
CrysAlis RED, Oxford Diffraction Ltd.,
Version 1.171.32.24 (release 21-04-2008 CrysAlis171 .NET)
(compiled Apr 21 2008,18:23:10)
;
_exptl_crystal_colour colourless
_exptl_crystal_density_diffrn 1.439
_exptl_crystal_density_meas ?
_exptl_crystal_density_method 'not measured'
_exptl_crystal_description tablet
_exptl_crystal_F_000 964
_exptl_crystal_size_max 0.40
_exptl_crystal_size_mid 0.35
_exptl_crystal_size_min 0.13
_refine_diff_density_max 0.993
_refine_diff_density_min -0.515
_refine_diff_density_rms 0.077
_refine_ls_extinction_method none
_refine_ls_goodness_of_fit_ref 0.983
_refine_ls_hydrogen_treatment 'NH free, rigid methyls, others riding'
_refine_ls_matrix_type full
_refine_ls_number_parameters 543
_refine_ls_number_reflns 14129
_refine_ls_number_restraints 0
_refine_ls_restrained_S_all 0.983
_refine_ls_R_factor_all 0.0416
_refine_ls_R_factor_gt 0.0291
_refine_ls_shift/su_max 0.003
_refine_ls_shift/su_mean 0.000
_refine_ls_structure_factor_coef Fsqd
_refine_ls_weighting_details 'calc w=1/[\s^2^(Fo^2^)+(0.0394P)^2^] where P=(Fo^2^+2Fc^2^)/3'
_refine_ls_weighting_scheme calc
_refine_ls_wR_factor_gt 0.0678
_refine_ls_wR_factor_ref 0.0703
_reflns_number_gt 11361
_reflns_number_total 14129
_reflns_threshold_expression >2sigma(I)
_cod_data_source_file om101110s_si_003.cif
_cod_data_source_block palling
_cod_depositor_comments
;
The following automatic conversions were performed:

'_exptl_crystal_density_meas' value 'not measured' was changed to '?'
- the value is perceived as not measured.

Automatic conversion script
Id: cif_fix_values 3008 2015-01-20 13:52:24Z robertas 
;
_cod_original_cell_volume 2156.00(14)
_cod_database_code 4064053

loop_
_symmetry_equiv_pos_as_xyz
'x, y, z'
'-x, -y, -z'

loop_
_atom_site_label
_atom_site_type_symbol
_atom_site_fract_x
_atom_site_fract_y
_atom_site_fract_z
_atom_site_U_iso_or_equiv
_atom_site_adp_type
_atom_site_occupancy
_atom_site_symmetry_multiplicity
_atom_site_calc_flag
_atom_site_refinement_flags
Pd Pd 0.781034(9) 0.820898(8) 0.686604(8) 0.01085(3) Uani 1 1 d .
P P 0.87851(3) 0.68954(3) 0.81185(3) 0.01104(7) Uani 1 1 d .
N1 N 0.70039(11) 0.58558(10) 0.49130(10) 0.0172(2) Uani 1 1 d .
H01 H 0.7183(14) 0.5290(14) 0.5388(13) 0.015(4) Uiso 1 1 d .
O1 O 0.71749(9) 0.75651(8) 0.42860(8) 0.0204(2) Uani 1 1 d .
C1 C 0.91005(11) 0.78264(11) 0.59576(10) 0.0132(3) Uani 1 1 d .
C2 C 0.91287(12) 0.70994(11) 0.54504(10) 0.0142(3) Uani 1 1 d .
C3 C 0.99834(13) 0.70063(13) 0.47120(11) 0.0207(3) Uani 1 1 d .
H3 H 1.0008 0.6514 0.4365 0.025 Uiso 1 1 calc R
C4 C 1.07963(13) 0.76117(14) 0.44713(12) 0.0257(4) Uani 1 1 d .
H4 H 1.1370 0.7536 0.3965 0.031 Uiso 1 1 calc R
C5 C 1.07662(13) 0.83319(13) 0.49779(12) 0.0229(3) Uani 1 1 d .
H5 H 1.1320 0.8752 0.4818 0.027 Uiso 1 1 calc R
C6 C 0.99253(12) 0.84363(12) 0.57193(11) 0.0171(3) Uani 1 1 d .
H6 H 0.9910 0.8926 0.6068 0.021 Uiso 1 1 calc R
C7 C 0.82905(12) 0.63945(11) 0.56959(11) 0.0159(3) Uani 1 1 d .
H7A H 0.7871 0.6429 0.6337 0.019 Uiso 1 1 calc R
H7B H 0.8705 0.5653 0.5811 0.019 Uiso 1 1 calc R
C8 C 0.74518(12) 0.66671(11) 0.48904(10) 0.0146(3) Uani 1 1 d .
C9 C 0.61001(12) 0.60031(13) 0.42696(13) 0.0213(3) Uani 1 1 d .
H9A H 0.5522 0.6623 0.4305 0.032 Uiso 1 1 calc R
H9B H 0.5771 0.5371 0.4502 0.032 Uiso 1 1 calc R
H9C H 0.6397 0.6115 0.3569 0.032 Uiso 1 1 calc R
N11 N 0.70414(10) 0.94558(9) 0.56358(9) 0.0129(2) Uani 1 1 d .
C12 C 0.61863(11) 1.01738(11) 0.58747(10) 0.0122(2) Uani 1 1 d .
C13 C 0.58082(11) 1.11597(11) 0.51711(11) 0.0141(3) Uani 1 1 d .
H13 H 0.5201 1.1648 0.5355 0.017 Uiso 1 1 calc R
C14 C 0.63134(11) 1.14409(11) 0.41941(10) 0.0129(3) Uani 1 1 d .
C15 C 0.71343(12) 1.06586(11) 0.39522(11) 0.0152(3) Uani 1 1 d .
H15 H 0.7464 1.0791 0.3284 0.018 Uiso 1 1 calc R
C16 C 0.74747(12) 0.96850(11) 0.46828(10) 0.0155(3) Uani 1 1 d .
H16 H 0.8037 0.9161 0.4500 0.019 Uiso 1 1 calc R
C17 C 0.60056(12) 1.25653(11) 0.34525(11) 0.0153(3) Uani 1 1 d .
C18 C 0.47288(12) 1.29071(12) 0.33831(12) 0.0201(3) Uani 1 1 d .
H18A H 0.4463 1.2466 0.3077 0.030 Uiso 1 1 calc R
H18B H 0.4532 1.3653 0.2964 0.030 Uiso 1 1 calc R
H18C H 0.4375 1.2821 0.4064 0.030 Uiso 1 1 calc R
C19 C 0.65417(16) 1.26531(13) 0.23945(12) 0.0311(4) Uani 1 1 d .
H19A H 0.7360 1.2449 0.2430 0.047 Uiso 1 1 calc R
H19B H 0.6330 1.3386 0.1947 0.047 Uiso 1 1 calc R
H19C H 0.6279 1.2180 0.2127 0.047 Uiso 1 1 calc R
C20 C 0.64303(13) 1.33062(12) 0.38637(13) 0.0222(3) Uani 1 1 d .
H20A H 0.6107 1.3240 0.4552 0.033 Uiso 1 1 calc R
H20B H 0.6203 1.4041 0.3425 0.033 Uiso 1 1 calc R
H20C H 0.7251 1.3110 0.3877 0.033 Uiso 1 1 calc R
N21 N 0.63346(10) 0.89689(9) 0.75812(9) 0.0129(2) Uani 1 1 d .
C22 C 0.57102(11) 0.98420(10) 0.69311(10) 0.0116(2) Uani 1 1 d .
C23 C 0.46958(11) 1.03776(11) 0.72394(10) 0.0129(3) Uani 1 1 d .
H23 H 0.4276 1.0977 0.6761 0.015 Uiso 1 1 calc R
C24 C 0.42826(11) 1.00467(11) 0.82461(10) 0.0126(3) Uani 1 1 d .
C25 C 0.49462(12) 0.91676(11) 0.89009(11) 0.0160(3) Uani 1 1 d .
H25 H 0.4711 0.8912 0.9595 0.019 Uiso 1 1 calc R
C26 C 0.59461(12) 0.86647(11) 0.85461(11) 0.0161(3) Uani 1 1 d .
H26 H 0.6382 0.8069 0.9014 0.019 Uiso 1 1 calc R
C27 C 0.31698(12) 1.06393(11) 0.85906(11) 0.0150(3) Uani 1 1 d .
C28 C 0.22170(12) 1.06341(13) 0.79811(12) 0.0203(3) Uani 1 1 d .
H28A H 0.2371 1.0986 0.7259 0.030 Uiso 1 1 calc R
H28B H 0.1505 1.1013 0.8206 0.030 Uiso 1 1 calc R
H28C H 0.2168 0.9900 0.8089 0.030 Uiso 1 1 calc R
C29 C 0.28860(13) 1.01341(13) 0.97190(11) 0.0208(3) Uani 1 1 d .
H29A H 0.2172 1.0538 0.9914 0.031 Uiso 1 1 calc R
H29B H 0.3483 1.0141 1.0118 0.031 Uiso 1 1 calc R
H29C H 0.2822 0.9400 0.9848 0.031 Uiso 1 1 calc R
C30 C 0.32532(13) 1.17909(12) 0.84002(13) 0.0207(3) Uani 1 1 d .
H30A H 0.3424 1.2125 0.7678 0.031 Uiso 1 1 calc R
H30B H 0.3852 1.1801 0.8795 0.031 Uiso 1 1 calc R
H30C H 0.2537 1.2182 0.8606 0.031 Uiso 1 1 calc R
C31 C 0.96597(11) 0.57441(11) 0.78317(10) 0.0129(3) Uani 1 1 d .
C32 C 1.06973(12) 0.58310(12) 0.73089(11) 0.0169(3) Uani 1 1 d .
H32 H 1.0974 0.6459 0.7173 0.020 Uiso 1 1 calc R
C33 C 1.13227(13) 0.50066(12) 0.69888(12) 0.0204(3) Uani 1 1 d .
H33 H 1.2022 0.5075 0.6625 0.025 Uiso 1 1 calc R
C34 C 1.09326(13) 0.40815(12) 0.71979(11) 0.0200(3) Uani 1 1 d .
H34 H 1.1363 0.3518 0.6975 0.024 Uiso 1 1 calc R
C35 C 0.99210(13) 0.39789(12) 0.77290(12) 0.0203(3) Uani 1 1 d .
H35 H 0.9660 0.3341 0.7880 0.024 Uiso 1 1 calc R
C36 C 0.92802(12) 0.48114(11) 0.80450(11) 0.0165(3) Uani 1 1 d .
H36 H 0.8581 0.4740 0.8408 0.020 Uiso 1 1 calc R
C41 C 0.78147(11) 0.63542(10) 0.91383(10) 0.0120(3) Uani 1 1 d .
C42 C 0.68901(12) 0.60980(12) 0.88669(11) 0.0165(3) Uani 1 1 d .
H42 H 0.6846 0.6123 0.8188 0.020 Uiso 1 1 calc R
C43 C 0.60362(13) 0.58086(13) 0.95751(12) 0.0203(3) Uani 1 1 d .
H43 H 0.5408 0.5641 0.9380 0.024 Uiso 1 1 calc R
C44 C 0.60948(13) 0.57621(12) 1.05715(12) 0.0201(3) Uani 1 1 d .
H44 H 0.5501 0.5579 1.1055 0.024 Uiso 1 1 calc R
C45 C 0.70238(13) 0.59847(11) 1.08543(11) 0.0177(3) Uani 1 1 d .
H45 H 0.7073 0.5936 1.1539 0.021 Uiso 1 1 calc R
C46 C 0.78876(12) 0.62791(11) 1.01479(10) 0.0141(3) Uani 1 1 d .
H46 H 0.8523 0.6428 1.0350 0.017 Uiso 1 1 calc R
C51 C 0.97029(12) 0.73916(12) 0.86749(11) 0.0155(3) Uani 1 1 d .
C52 C 1.06139(13) 0.67180(13) 0.92323(11) 0.0219(3) Uani 1 1 d .
H52 H 1.0793 0.5986 0.9294 0.026 Uiso 1 1 calc R
C53 C 1.12574(15) 0.71200(16) 0.96967(12) 0.0300(4) Uani 1 1 d .
H53 H 1.1885 0.6666 1.0065 0.036 Uiso 1 1 calc R
C54 C 1.09809(16) 0.81839(17) 0.96217(14) 0.0357(5) Uani 1 1 d .
H54 H 1.1408 0.8453 0.9956 0.043 Uiso 1 1 calc R
C55 C 1.00908(16) 0.88547(16) 0.90664(15) 0.0345(4) Uani 1 1 d .
H55 H 0.9912 0.9585 0.9012 0.041 Uiso 1 1 calc R
C56 C 0.94563(14) 0.84628(13) 0.85864(13) 0.0235(3) Uani 1 1 d .
H56 H 0.8850 0.8929 0.8195 0.028 Uiso 1 1 calc R
S S 0.66133(3) 0.37404(3) 0.75111(3) 0.02012(8) Uani 1 1 d .
C99 C 0.66646(14) 0.23433(14) 0.77157(14) 0.0285(4) Uani 1 1 d .
O2 O 0.74707(10) 0.39776(9) 0.67175(10) 0.0303(3) Uani 1 1 d .
O3 O 0.68678(12) 0.37464(13) 0.84767(11) 0.0461(4) Uani 1 1 d .
O4 O 0.54795(10) 0.42362(10) 0.72222(10) 0.0318(3) Uani 1 1 d .
F1 F 0.64653(11) 0.21842(9) 0.68769(10) 0.0492(3) Uani 1 1 d .
F2 F 0.76761(9) 0.17454(9) 0.80037(9) 0.0452(3) Uani 1 1 d .
F3 F 0.59106(10) 0.19782(10) 0.84334(10) 0.0534(4) Uani 1 1 d .

loop_
_atom_site_aniso_label
_atom_site_aniso_U_11
_atom_site_aniso_U_22
_atom_site_aniso_U_33
_atom_site_aniso_U_23
_atom_site_aniso_U_13
_atom_site_aniso_U_12
Pd 0.01107(5) 0.01126(5) 0.00877(5) -0.00327(4) 0.00063(3) -0.00008(3)
P 0.01067(16) 0.01210(16) 0.00993(15) -0.00354(13) -0.00024(12) -0.00173(12)
N1 0.0196(6) 0.0162(6) 0.0172(6) -0.0063(5) -0.0014(5) -0.0046(5)
O1 0.0235(6) 0.0168(5) 0.0193(5) -0.0012(4) -0.0070(4) -0.0050(4)
C1 0.0119(6) 0.0143(6) 0.0111(6) -0.0036(5) -0.0009(5) 0.0008(5)
C2 0.0133(6) 0.0160(6) 0.0114(6) -0.0040(5) -0.0034(5) 0.0012(5)
C3 0.0185(7) 0.0273(8) 0.0167(7) -0.0119(6) -0.0009(6) 0.0017(6)
C4 0.0158(7) 0.0409(10) 0.0199(8) -0.0132(7) 0.0055(6) -0.0034(7)
C5 0.0155(7) 0.0317(9) 0.0197(7) -0.0043(7) 0.0016(6) -0.0084(6)
C6 0.0156(7) 0.0185(7) 0.0172(7) -0.0049(6) -0.0014(5) -0.0043(5)
C7 0.0201(7) 0.0144(6) 0.0135(6) -0.0042(5) -0.0034(5) -0.0031(5)
C8 0.0138(6) 0.0185(7) 0.0128(6) -0.0077(5) 0.0015(5) -0.0030(5)
C9 0.0162(7) 0.0262(8) 0.0272(8) -0.0150(7) -0.0003(6) -0.0061(6)
N11 0.0149(6) 0.0126(5) 0.0105(5) -0.0045(4) 0.0009(4) -0.0011(4)
C12 0.0114(6) 0.0142(6) 0.0114(6) -0.0051(5) 0.0010(5) -0.0026(5)
C13 0.0127(6) 0.0129(6) 0.0142(6) -0.0039(5) 0.0011(5) 0.0004(5)
C14 0.0140(6) 0.0129(6) 0.0116(6) -0.0032(5) -0.0011(5) -0.0030(5)
C15 0.0174(7) 0.0164(7) 0.0103(6) -0.0044(5) 0.0013(5) -0.0017(5)
C16 0.0168(7) 0.0168(7) 0.0112(6) -0.0058(5) 0.0001(5) 0.0011(5)
C17 0.0174(7) 0.0123(6) 0.0127(6) -0.0012(5) 0.0007(5) -0.0012(5)
C18 0.0183(7) 0.0172(7) 0.0221(8) -0.0016(6) -0.0070(6) -0.0026(6)
C19 0.0439(11) 0.0187(8) 0.0163(7) 0.0022(6) 0.0088(7) 0.0035(7)
C20 0.0214(8) 0.0144(7) 0.0293(9) -0.0026(6) -0.0060(6) -0.0052(6)
N21 0.0136(5) 0.0135(5) 0.0110(5) -0.0042(4) -0.0003(4) -0.0014(4)
C22 0.0126(6) 0.0118(6) 0.0107(6) -0.0039(5) 0.0009(5) -0.0033(5)
C23 0.0137(6) 0.0121(6) 0.0128(6) -0.0040(5) 0.0002(5) -0.0027(5)
C24 0.0123(6) 0.0137(6) 0.0132(6) -0.0065(5) 0.0021(5) -0.0037(5)
C25 0.0186(7) 0.0165(7) 0.0112(6) -0.0038(5) 0.0018(5) -0.0025(5)
C26 0.0184(7) 0.0154(7) 0.0111(6) -0.0026(5) 0.0009(5) -0.0004(5)
C27 0.0138(6) 0.0173(7) 0.0146(6) -0.0078(5) 0.0032(5) -0.0024(5)
C28 0.0147(7) 0.0288(8) 0.0184(7) -0.0103(6) 0.0017(5) -0.0039(6)
C29 0.0166(7) 0.0293(8) 0.0153(7) -0.0086(6) 0.0034(5) -0.0029(6)
C30 0.0187(7) 0.0175(7) 0.0264(8) -0.0117(6) 0.0010(6) 0.0009(6)
C31 0.0128(6) 0.0147(6) 0.0101(6) -0.0039(5) -0.0026(5) 0.0003(5)
C32 0.0144(7) 0.0170(7) 0.0166(7) -0.0036(6) -0.0012(5) -0.0006(5)
C33 0.0146(7) 0.0250(8) 0.0175(7) -0.0066(6) 0.0000(5) 0.0031(6)
C34 0.0214(7) 0.0203(7) 0.0156(7) -0.0086(6) -0.0044(6) 0.0065(6)
C35 0.0262(8) 0.0144(7) 0.0201(7) -0.0064(6) -0.0038(6) -0.0010(6)
C36 0.0171(7) 0.0166(7) 0.0146(7) -0.0046(6) 0.0000(5) -0.0022(5)
C41 0.0123(6) 0.0108(6) 0.0113(6) -0.0031(5) -0.0003(5) 0.0000(5)
C42 0.0171(7) 0.0205(7) 0.0124(6) -0.0047(6) -0.0016(5) -0.0053(6)
C43 0.0191(7) 0.0243(8) 0.0192(7) -0.0049(6) 0.0009(6) -0.0115(6)
C44 0.0214(8) 0.0189(7) 0.0185(7) -0.0045(6) 0.0059(6) -0.0071(6)
C45 0.0237(8) 0.0179(7) 0.0110(6) -0.0054(6) 0.0018(5) -0.0032(6)
C46 0.0155(7) 0.0143(6) 0.0117(6) -0.0041(5) -0.0012(5) -0.0016(5)
C51 0.0153(7) 0.0212(7) 0.0120(6) -0.0058(6) 0.0016(5) -0.0078(5)
C52 0.0212(8) 0.0287(8) 0.0149(7) -0.0011(6) -0.0036(6) -0.0110(6)
C53 0.0258(9) 0.0508(12) 0.0145(7) -0.0013(7) -0.0035(6) -0.0227(8)
C54 0.0360(10) 0.0619(13) 0.0254(9) -0.0203(9) 0.0045(7) -0.0345(10)
C55 0.0375(10) 0.0383(10) 0.0418(11) -0.0244(9) 0.0069(8) -0.0222(8)
C56 0.0230(8) 0.0244(8) 0.0280(8) -0.0130(7) 0.0031(6) -0.0097(6)
S 0.01943(18) 0.02384(19) 0.01944(18) -0.00980(15) 0.00035(14) -0.00539(15)
C99 0.0212(8) 0.0260(9) 0.0293(9) 0.0024(7) 0.0017(7) -0.0060(7)
O2 0.0297(7) 0.0230(6) 0.0324(7) -0.0025(5) 0.0091(5) -0.0092(5)
O3 0.0385(8) 0.0793(11) 0.0356(8) -0.0354(8) -0.0049(6) -0.0138(8)
O4 0.0245(6) 0.0325(7) 0.0350(7) -0.0114(6) -0.0058(5) 0.0034(5)
F1 0.0596(8) 0.0388(7) 0.0638(9) -0.0297(6) -0.0082(7) -0.0158(6)
F2 0.0296(6) 0.0317(6) 0.0502(7) 0.0090(5) 0.0015(5) 0.0047(5)
F3 0.0316(6) 0.0443(7) 0.0601(8) 0.0150(6) 0.0113(6) -0.0161(5)

loop_
_atom_type_symbol
_atom_type_description
_atom_type_scat_dispersion_real
_atom_type_scat_dispersion_imag
_atom_type_scat_source
C C 0.0033 0.0016 'International Tables Vol C Tables 4.2.6.8 and 6.1.1.4'
H H 0.0000 0.0000 'International Tables Vol C Tables 4.2.6.8 and 6.1.1.4'
N N 0.0061 0.0033 'International Tables Vol C Tables 4.2.6.8 and 6.1.1.4'
O O 0.0106 0.0060 'International Tables Vol C Tables 4.2.6.8 and 6.1.1.4'
F F 0.0171 0.0103 'International Tables Vol C Tables 4.2.6.8 and 6.1.1.4'
P P 0.1023 0.0942 'International Tables Vol C Tables 4.2.6.8 and 6.1.1.4'
S S 0.1246 0.1234 'International Tables Vol C Tables 4.2.6.8 and 6.1.1.4'
Pd Pd -0.9988 1.0072 'International Tables Vol C Tables 4.2.6.8 and 6.1.1.4'

loop_
_geom_angle_atom_site_label_1
_geom_angle_atom_site_label_2
_geom_angle_atom_site_label_3
_geom_angle
C1 Pd N11 90.68(5)
C1 Pd N21 166.96(5)
N11 Pd N21 77.00(4)
C1 Pd P 85.01(4)
N11 Pd P 174.92(3)
N21 Pd P 107.07(3)
C51 P C41 105.83(6)
C51 P C31 105.58(7)
C41 P C31 104.73(6)
C51 P Pd 111.55(5)
C41 P Pd 109.39(4)
C31 P Pd 118.83(4)
C8 N1 C9 121.69(13)
C2 C1 C6 119.71(13)
C2 C1 Pd 122.99(11)
C6 C1 Pd 116.64(11)
C3 C2 C1 118.63(14)
C3 C2 C7 119.04(13)
C1 C2 C7 122.30(13)
C4 C3 C2 121.78(15)
C3 C4 C5 119.40(14)
C6 C5 C4 119.89(15)
C5 C6 C1 120.58(14)
C2 C7 C8 115.09(12)
O1 C8 N1 122.49(13)
O1 C8 C7 123.04(13)
N1 C8 C7 114.43(12)
C16 N11 C12 118.56(12)
C16 N11 Pd 124.05(9)
C12 N11 Pd 116.07(9)
N11 C12 C13 121.25(13)
N11 C12 C22 115.51(12)
C13 C12 C22 123.23(12)
C12 C13 C14 120.66(13)
C15 C14 C13 116.49(12)
C15 C14 C17 122.11(13)
C13 C14 C17 121.35(12)
C16 C15 C14 120.24(13)
N11 C16 C15 122.45(13)
C19 C17 C14 112.20(12)
C19 C17 C18 108.90(13)
C14 C17 C18 109.83(12)
C19 C17 C20 108.86(13)
C14 C17 C20 107.64(12)
C18 C17 C20 109.37(12)
C26 N21 C22 117.06(12)
C26 N21 Pd 128.76(9)
C22 N21 Pd 114.10(9)
N21 C22 C23 121.98(12)
N21 C22 C12 115.45(11)
C23 C22 C12 122.57(12)
C22 C23 C24 120.79(12)
C25 C24 C23 116.21(12)
C25 C24 C27 122.82(13)
C23 C24 C27 120.96(12)
C26 C25 C24 120.24(13)
N21 C26 C25 123.69(13)
C24 C27 C29 111.77(12)
C24 C27 C30 108.84(12)
C29 C27 C30 108.78(12)
C24 C27 C28 109.77(12)
C29 C27 C28 108.61(12)
C30 C27 C28 109.02(12)
C36 C31 C32 119.11(13)
C36 C31 P 121.48(11)
C32 C31 P 119.19(11)
C33 C32 C31 120.27(14)
C32 C33 C34 120.22(15)
C35 C34 C33 120.04(14)
C34 C35 C36 120.05(15)
C31 C36 C35 120.30(14)
C42 C41 C46 119.06(13)
C42 C41 P 116.85(10)
C46 C41 P 123.79(11)
C43 C42 C41 120.69(13)
C42 C43 C44 120.19(14)
C45 C44 C43 119.52(14)
C44 C45 C46 120.82(14)
C45 C46 C41 119.68(13)
C56 C51 C52 119.34(14)
C56 C51 P 118.80(11)
C52 C51 P 121.78(12)
C53 C52 C51 119.96(16)
C54 C53 C52 119.84(16)
C55 C54 C53 120.54(16)
C54 C55 C56 119.93(18)
C55 C56 C51 120.35(16)
O3 S O4 115.10(8)
O3 S O2 114.99(8)
O4 S O2 115.39(8)
O3 S C99 103.38(9)
O4 S C99 102.92(8)
O2 S C99 102.42(8)
F3 C99 F1 107.94(15)
F3 C99 F2 107.56(13)
F1 C99 F2 106.91(15)
F3 C99 S 111.13(13)
F1 C99 S 111.68(12)
F2 C99 S 111.41(13)

loop_
_geom_bond_atom_site_label_1
_geom_bond_atom_site_label_2
_geom_bond_distance
Pd C1 1.9906(14)
Pd N11 2.1070(11)
Pd N21 2.1749(12)
Pd P 2.2643(4)
P C51 1.8129(15)
P C41 1.8142(14)
P C31 1.8221(14)
N1 C8 1.3416(19)
N1 C9 1.4529(19)
O1 C8 1.2311(17)
C1 C2 1.399(2)
C1 C6 1.401(2)
C2 C3 1.395(2)
C2 C7 1.505(2)
C3 C4 1.384(2)
C4 C5 1.390(2)
C5 C6 1.390(2)
C7 C8 1.5178(19)
N11 C16 1.3375(18)
N11 C12 1.3517(17)
C12 C13 1.3890(19)
C12 C22 1.4836(19)
C13 C14 1.3991(19)
C14 C15 1.3882(19)
C14 C17 1.5283(19)
C15 C16 1.386(2)
C17 C19 1.525(2)
C17 C18 1.531(2)
C17 C20 1.536(2)
N21 C26 1.3369(18)
N21 C22 1.3611(17)
C22 C23 1.3866(19)
C23 C24 1.3988(19)
C24 C25 1.390(2)
C24 C27 1.5273(19)
C25 C26 1.381(2)
C27 C29 1.531(2)
C27 C30 1.534(2)
C27 C28 1.537(2)
C31 C36 1.388(2)
C31 C32 1.398(2)
C32 C33 1.383(2)
C33 C34 1.386(2)
C34 C35 1.377(2)
C35 C36 1.395(2)
C41 C42 1.395(2)
C41 C46 1.3995(19)
C42 C43 1.383(2)
C43 C44 1.390(2)
C44 C45 1.383(2)
C45 C46 1.392(2)
C51 C56 1.391(2)
C51 C52 1.399(2)
C52 C53 1.390(2)
C53 C54 1.386(3)
C54 C55 1.378(3)
C55 C56 1.387(2)
S O3 1.4327(13)
S O4 1.4387(12)
S O2 1.4415(12)
S C99 1.8228(18)
C99 F3 1.3292(19)
C99 F1 1.329(2)
C99 F2 1.3399(19)

loop_
_geom_hbond_atom_site_label_D
_geom_hbond_atom_site_label_H
_geom_hbond_atom_site_label_A
_geom_hbond_distance_DH
_geom_hbond_distance_HA
_geom_hbond_distance_DA
_geom_hbond_angle_DHA
_geom_hbond_site_symmetry_A
N1 H01 O2 0.836(17) 2.106(18) 2.9358(18) 171.7(17) .
C23 H23 O1 0.95 2.51 3.4468(17) 168.2 2_676
C28 H28A O1 0.98 2.50 3.4258(19) 156.9 2_676
C4 H4 O2 0.95 2.62 3.380(2) 137.8 2_766
C53 H53 O3 0.95 2.54 3.379(2) 147.2 2_767
C44 H44 O4 0.95 2.63 3.440(2) 143.7 2_667
C30 H30B F3 0.98 2.57 3.340(2) 135.8 1_565
